data_7055766
loop_
_publ_author_name
'J\"urgens, Eva'
'Buys, Kai N.'
'Schmidt, Anna-Theresa'
'Furfari, Samantha K.'
'Cole, Marcus L.'
'Moser, Michael'
'Rominger, Frank'
'Kunz, Doris'

_publ_section_title
;
 Optimised synthesis of monoanionic bis(NHC)-pincer ligand precursors and
 their Li-complexes
;
_journal_issue 11
_journal_name_full 'New J. Chem.'
_journal_page_first 9160
_journal_paper_doi 10.1039/C6NJ01941B
_journal_volume 40
_journal_year 2016
_chemical_formula_sum 'C33 H42 Br2 N6'
_chemical_formula_weight 682.54
_chemical_name_common H(bimcaC5)2HBr
_chemical_name_systematic
;
 ?
;
_space_group_crystal_system monoclinic
_space_group_IT_number 15
_space_group_name_Hall '-C 2yc'
_space_group_name_H-M_alt 'C 1 2/c 1'
_symmetry_space_group_name_Hall '-C 2yc'
_symmetry_space_group_name_H-M 'C 1 2/c 1'
_atom_sites_solution_hydrogens mixed
_audit_creation_method SHELXL-2013
_audit_update_record
;
2016-04-05 deposited with the CCDC.
2016-09-06 downloaded from the CCDC.
;
_cell_angle_alpha 90
_cell_angle_beta 111.234(2)
_cell_angle_gamma 90
_cell_formula_units_Z 8
_cell_length_a 20.2134(17)
_cell_length_b 14.5713(12)
_cell_length_c 25.883(3)
_cell_measurement_reflns_used 6326
_cell_measurement_temperature 150(2)
_cell_measurement_theta_max 28.325
_cell_measurement_theta_min 1.767
_cell_volume 7105.9(12)
_computing_cell_refinement 'Bruker SAINT'
_computing_data_collection 'Bruker APEX2'
_computing_data_reduction 'Bruker SAINT'
_computing_molecular_graphics 'Bruker SHELXTL'
_computing_publication_material 'Bruker SHELXTL'
_computing_structure_refinement 'SHELXL-2013 (Sheldrick, 2013)'
_computing_structure_solution 'SHELXS-97 (Sheldrick, 2008)'
_diffrn_ambient_temperature 150(2)
_diffrn_measured_fraction_theta_full 0.998
_diffrn_measured_fraction_theta_max 0.996
_diffrn_measurement_device_type 'Bruker APEX-II CCD'
_diffrn_measurement_method 'phi and omega scans'
_diffrn_radiation_type MoK\a
_diffrn_radiation_wavelength 0.71073
_diffrn_reflns_av_R_equivalents 0.0530
_diffrn_reflns_av_unetI/netI 0.0427
_diffrn_reflns_Laue_measured_fraction_full 0.998
_diffrn_reflns_Laue_measured_fraction_max 0.996
_diffrn_reflns_limit_h_max 26
_diffrn_reflns_limit_h_min -24
_diffrn_reflns_limit_k_max 19
_diffrn_reflns_limit_k_min -19
_diffrn_reflns_limit_l_max 34
_diffrn_reflns_limit_l_min -34
_diffrn_reflns_number 51295
_diffrn_reflns_point_group_measured_fraction_full 0.998
_diffrn_reflns_point_group_measured_fraction_max 0.996
_diffrn_reflns_theta_full 25.242
_diffrn_reflns_theta_max 28.325
_diffrn_reflns_theta_min 1.767
_diffrn_source microsource
_exptl_absorpt_coefficient_mu 2.311
_exptl_absorpt_correction_T_max 1.0000
_exptl_absorpt_correction_T_min 0.
_exptl_absorpt_correction_type numerical
_exptl_absorpt_process_details
'SADABS. Ver. 2014/5. (Krause, L., Herbst-Irmer, R., Sheldrick, G. M. & Stalke, D. (2015). J. Appl. Crystallogr. 48.'
_exptl_crystal_colour Colorless
_exptl_crystal_density_diffrn 1.276
_exptl_crystal_description block
_exptl_crystal_F_000 2816
_exptl_crystal_recrystallization_method 'Re-crystallisation from solvent'
_exptl_crystal_size_max 0.275
_exptl_crystal_size_mid 0.193
_exptl_crystal_size_min 0.117
_exptl_transmission_factor_max 0.91343
_exptl_transmission_factor_min 0.84395
_refine_diff_density_max 0.766
_refine_diff_density_min -0.558
_refine_diff_density_rms 0.076
_refine_ls_extinction_method none
_refine_ls_goodness_of_fit_ref 1.041
_refine_ls_hydrogen_treatment mixed
_refine_ls_matrix_type full
_refine_ls_number_parameters 448
_refine_ls_number_reflns 8852
_refine_ls_number_restraints 139
_refine_ls_restrained_S_all 1.062
_refine_ls_R_factor_all 0.0725
_refine_ls_R_factor_gt 0.0446
_refine_ls_shift/su_max 0.002
_refine_ls_shift/su_mean 0.000
_refine_ls_structure_factor_coef Fsqd
_refine_ls_weighting_details 'w=1/[\s^2^(Fo^2^)+(0.0618P)^2^+7.0005P] where P=(Fo^2^+2Fc^2^)/3'
_refine_ls_weighting_scheme calc
_refine_ls_wR_factor_gt 0.1107
_refine_ls_wR_factor_ref 0.1224
_reflns_Friedel_coverage 0.000
_reflns_number_gt 6326
_reflns_number_total 8852
_reflns_threshold_expression 'I > 2\s(I)'
_cod_data_source_file c6nj01941b2.cif
_cod_data_source_block eva124_sq_d_sq_s
_cod_depositor_comments 'Adding full bibliography for 7055764--7055771.cif.'
_cod_database_code 7055766
_shelx_space_group_comment
;
The symmetry employed for this shelxl refinement is uniquely defined
by the following loop, which should always be used as a source of
symmetry information in preference to the above space-group names.
They are only intended as comments.
;
_shelx_estimated_absorpt_t_min 0.569
_shelx_estimated_absorpt_t_max 0.774
_shelxl_version_number 2013-3
_solvent_exptl_crystal_recrystallization_method acetonitrile

loop_
_space_group_symop_operation_xyz
'x, y, z'
'-x, y, -z+1/2'
'x+1/2, y+1/2, z'
'-x+1/2, y+1/2, -z+1/2'
'-x, -y, -z'
'x, -y, z-1/2'
'-x+1/2, -y+1/2, -z'
'x+1/2, -y+1/2, z-1/2'

loop_
_atom_site_label
_atom_site_type_symbol
_atom_site_fract_x
_atom_site_fract_y
_atom_site_fract_z
_atom_site_U_iso_or_equiv
_atom_site_adp_type
_atom_site_occupancy
_atom_site_site_symmetry_order
_atom_site_calc_flag
_atom_site_refinement_flags_posn
_atom_site_refinement_flags_adp
_atom_site_refinement_flags_occupancy
_atom_site_disorder_assembly
_atom_site_disorder_group
Br1 Br 0.30332(2) 0.62264(2) 0.20493(2) 0.03986(10) Uani 1 1 d . . . . .
Br2 Br 0.50160(2) 0.04206(2) 0.38517(2) 0.04250(10) Uani 1 1 d . . . . .
N1 N 0.38158(12) 0.19793(15) 0.32071(9) 0.0276(5) Uani 1 1 d . . . . .
N2 N 0.37030(13) 0.08710(18) 0.46808(10) 0.0420(6) Uani 1 1 d . . . . .
N5 N 0.38809(13) 0.21897(16) 0.43676(9) 0.0348(5) Uani 1 1 d . . . . .
N7 N 0.34803(14) -0.06728(16) 0.25744(11) 0.0408(6) Uani 1 1 d . . . . .
N10 N 0.37663(12) 0.06395(15) 0.23237(9) 0.0308(5) Uani 1 1 d . . . . .
C1 C 0.34579(16) 0.1453(2) 0.42562(12) 0.0401(7) Uani 1 1 d . . . . .
H1 H 0.3052 0.1361 0.3930 0.048 Uiso 1 1 calc R U . . .
C3 C 0.43002(17) 0.1250(2) 0.50753(12) 0.0443(8) Uani 1 1 d . . . . .
H3 H 0.4581 0.0982 0.5420 0.053 Uiso 1 1 calc R U . . .
C4 C 0.44087(17) 0.2070(2) 0.48796(11) 0.0412(7) Uani 1 1 d . . . . .
H4 H 0.4781 0.2489 0.5061 0.049 Uiso 1 1 calc R U . . .
C6 C 0.33668(16) 0.02278(18) 0.25729(12) 0.0346(6) Uani 1 1 d . . . . .
H6 H 0.3058 0.0526 0.2722 0.042 Uiso 1 1 calc R U . . .
C8 C 0.39594(18) -0.0836(2) 0.23184(15) 0.0469(8) Uani 1 1 d . . . . .
H8 H 0.4135 -0.1419 0.2266 0.056 Uiso 1 1 calc R U . . .
C9 C 0.41361(16) -0.0024(2) 0.21548(13) 0.0399(7) Uani 1 1 d . . . . .
H9 H 0.4451 0.0075 0.1962 0.048 Uiso 1 1 calc R U . . .
C11 C 0.38020(16) 0.29524(18) 0.39982(10) 0.0343(6) Uani 1 1 d . . . . .
C12 C 0.37703(14) 0.27944(17) 0.34633(10) 0.0278(6) Uani 1 1 d . . . . .
C13 C 0.36986(15) 0.35382(18) 0.31004(10) 0.0308(6) Uani 1 1 d . . . . .
C21 C 0.37866(14) 0.16200(18) 0.22491(11) 0.0295(6) Uani 1 1 d . . . . .
C22 C 0.37844(14) 0.21838(16) 0.26756(10) 0.0267(5) Uani 1 1 d D . . . .
C23 C 0.37163(14) 0.31615(16) 0.25887(10) 0.0283(6) Uani 1 1 d D U . . .
C24 C 0.36923(15) 0.35231(18) 0.20835(11) 0.0312(6) Uani 1 1 d . U . . .
H24 H 0.3640 0.4166 0.2021 0.037 Uiso 1 1 calc R U . . .
C25 C 0.37439(15) 0.2952(2) 0.16701(11) 0.0329(6) Uani 1 1 d . U . . .
C26 C 0.37826(15) 0.1996(2) 0.17595(11) 0.0329(6) Uani 1 1 d . . . . .
H26 H 0.3806 0.1600 0.1475 0.039 Uiso 1 1 calc R U . . .
C35 C 0.37597(16) 0.3326(2) 0.11183(11) 0.0380(7) Uani 1 1 d . . . . .
C36 C 0.3138(2) 0.2944(3) 0.06398(14) 0.0734(13) Uani 1 1 d . . . . .
H36A H 0.3130 0.3221 0.0292 0.110 Uiso 1 1 calc R U . . .
H36B H 0.2695 0.3087 0.0695 0.110 Uiso 1 1 calc R U . . .
H36C H 0.3188 0.2277 0.0622 0.110 Uiso 1 1 calc R U . . .
C37 C 0.4461(2) 0.3084(3) 0.10691(15) 0.0604(10) Uani 1 1 d . . . . .
H37A H 0.4478 0.3337 0.0723 0.091 Uiso 1 1 calc R U . . .
H37B H 0.4510 0.2415 0.1067 0.091 Uiso 1 1 calc R U . . .
H37C H 0.4849 0.3342 0.1384 0.091 Uiso 1 1 calc R U . . .
C38 C 0.3697(2) 0.4384(3) 0.10923(15) 0.0607(10) Uani 1 1 d . . . . .
H38A H 0.3681 0.4598 0.0729 0.091 Uiso 1 1 calc R U . . .
H38B H 0.4109 0.4654 0.1383 0.091 Uiso 1 1 calc R U . . .
H38C H 0.3262 0.4570 0.1148 0.091 Uiso 1 1 calc R U . . .
C40 C 0.34119(18) -0.0035(2) 0.47171(14) 0.0513(9) Uani 1 1 d . . . . .
H40A H 0.2887 0.0000 0.4569 0.062 Uiso 1 1 calc R U . . .
H40B H 0.3567 -0.0221 0.5111 0.062 Uiso 1 1 calc R U . . .
C41 C 0.36487(19) -0.0757(2) 0.43959(15) 0.0538(10) Uani 1 1 d . . . . .
H41A H 0.3520 -0.1370 0.4495 0.065 Uiso 1 1 calc R U . . .
H41B H 0.4172 -0.0734 0.4516 0.065 Uiso 1 1 calc R U . . .
C42 C 0.33323(18) -0.0651(2) 0.37678(14) 0.0480(8) Uani 1 1 d . . . . .
H42A H 0.3500 -0.0065 0.3665 0.058 Uiso 1 1 calc R U . . .
H42B H 0.2809 -0.0615 0.3651 0.058 Uiso 1 1 calc R U . . .
C43 C 0.3521(2) -0.1429(2) 0.34517(18) 0.0603(11) Uani 1 1 d . . . . .
H43A H 0.4041 -0.1432 0.3547 0.072 Uiso 1 1 calc R U . . .
H43B H 0.3389 -0.2019 0.3578 0.072 Uiso 1 1 calc R U . . .
C44 C 0.3162(2) -0.1372(2) 0.28254(17) 0.0570(10) Uani 1 1 d . . . . .
H44A H 0.3193 -0.1979 0.2663 0.068 Uiso 1 1 calc R U . . .
H44B H 0.2653 -0.1228 0.2731 0.068 Uiso 1 1 calc R U . . .
N102 N 0.3108(4) 0.3494(4) 0.5286(3) 0.135(2) Uani 1 1 d . U . . .
C101 C 0.3194(4) 0.2900(5) 0.5591(3) 0.1100(18) Uani 1 1 d . U . . .
C100 C 0.3259(4) 0.2145(5) 0.5960(3) 0.135(2) Uani 1 1 d . U . . .
H10A H 0.3756 0.1950 0.6117 0.203 Uiso 1 1 calc R U . . .
H10B H 0.2964 0.1634 0.5755 0.203 Uiso 1 1 calc R U . . .
H10C H 0.3100 0.2336 0.6259 0.203 Uiso 1 1 calc R U . . .
H100 H 0.4101(18) 0.150(2) 0.3385(14) 0.043(9) Uiso 1 1 d . . . . .
C14 C 0.3713(4) 0.4447(8) 0.3284(4) 0.0320(19) Uani 0.731(7) 1 d . U P A 1
H14 H 0.3688 0.4944 0.3040 0.038 Uiso 0.731(7) 1 calc R U P A 1
C15 C 0.3763(3) 0.4609(4) 0.3820(3) 0.0342(14) Uani 0.731(7) 1 d . U P A 1
C16 C 0.3813(5) 0.3868(7) 0.4179(4) 0.036(2) Uani 0.731(7) 1 d . U P A 1
H16 H 0.3856 0.3986 0.4550 0.043 Uiso 0.731(7) 1 calc R U P A 1
C31 C 0.3754(4) 0.5603(3) 0.4011(2) 0.0461(14) Uani 0.731(7) 1 d . U P A 1
C32 C 0.3878(5) 0.5679(7) 0.4619(3) 0.068(2) Uani 0.731(7) 1 d . U P A 1
H32A H 0.3919 0.6327 0.4727 0.102 Uiso 0.731(7) 1 calc R U P A 1
H32B H 0.4317 0.5357 0.4835 0.102 Uiso 0.731(7) 1 calc R U P A 1
H32C H 0.3478 0.5402 0.4692 0.102 Uiso 0.731(7) 1 calc R U P A 1
C33 C 0.3002(5) 0.6003(7) 0.3695(4) 0.057(2) Uani 0.731(7) 1 d . U P A 1
H33A H 0.2959 0.6604 0.3850 0.085 Uiso 0.731(7) 1 calc R U P A 1
H33B H 0.2643 0.5585 0.3733 0.085 Uiso 0.731(7) 1 calc R U P A 1
H33C H 0.2931 0.6071 0.3302 0.085 Uiso 0.731(7) 1 calc R U P A 1
C34 C 0.4299(3) 0.6174(3) 0.3886(2) 0.0590(16) Uani 0.731(7) 1 d . U P A 1
H34A H 0.4309 0.6794 0.4036 0.089 Uiso 0.731(7) 1 calc R U P A 1
H34B H 0.4176 0.6210 0.3483 0.089 Uiso 0.731(7) 1 calc R U P A 1
H34C H 0.4768 0.5891 0.4056 0.089 Uiso 0.731(7) 1 calc R U P A 1
C31A C 0.3346(9) 0.5480(9) 0.4027(5) 0.041(3) Uani 0.269(7) 1 d . U P A 2
C16A C 0.3606(14) 0.375(2) 0.4170(13) 0.035(5) Uani 0.269(7) 1 d . U P A 2
H16A H 0.3550 0.3794 0.4519 0.042 Uiso 0.269(7) 1 calc R U P A 2
C15A C 0.3490(8) 0.4517(12) 0.3818(7) 0.028(3) Uani 0.269(7) 1 d . U P A 2
C14A C 0.3505(11) 0.437(2) 0.3267(11) 0.025(4) Uani 0.269(7) 1 d . U P A 2
H14A H 0.3378 0.4863 0.3010 0.030 Uiso 0.269(7) 1 calc R U P A 2
C32A C 0.2692(7) 0.5350(7) 0.4222(5) 0.045(3) Uani 0.269(7) 1 d . U P A 2
H32D H 0.2582 0.5937 0.4356 0.068 Uiso 0.269(7) 1 calc R U P A 2
H32E H 0.2813 0.4895 0.4520 0.068 Uiso 0.269(7) 1 calc R U P A 2
H32F H 0.2279 0.5138 0.3908 0.068 Uiso 0.269(7) 1 calc R U P A 2
C33A C 0.3153(16) 0.6164(18) 0.3594(11) 0.057(6) Uani 0.269(7) 1 d . U P A 2
H33D H 0.2756 0.5937 0.3273 0.085 Uiso 0.269(7) 1 calc R U P A 2
H33E H 0.3560 0.6289 0.3484 0.085 Uiso 0.269(7) 1 calc R U P A 2
H33F H 0.3011 0.6730 0.3730 0.085 Uiso 0.269(7) 1 calc R U P A 2
C34A C 0.4128(12) 0.570(2) 0.4574(11) 0.063(5) Uani 0.269(7) 1 d . U P A 2
H34D H 0.4523 0.5710 0.4439 0.094 Uiso 0.269(7) 1 calc R U P A 2
H34E H 0.4211 0.5217 0.4854 0.094 Uiso 0.269(7) 1 calc R U P A 2
H34F H 0.4095 0.6295 0.4738 0.094 Uiso 0.269(7) 1 calc R U P A 2

loop_
_atom_site_aniso_label
_atom_site_aniso_U_11
_atom_site_aniso_U_22
_atom_site_aniso_U_33
_atom_site_aniso_U_23
_atom_site_aniso_U_13
_atom_site_aniso_U_12
Br1 0.03800(17) 0.04083(17) 0.03768(17) 0.00300(12) 0.01002(12) -0.00136(13)
Br2 0.03755(17) 0.04331(18) 0.04702(18) 0.02475(13) 0.01576(13) 0.00832(13)
N1 0.0348(12) 0.0207(10) 0.0246(11) 0.0041(8) 0.0076(9) 0.0045(9)
N2 0.0368(14) 0.0485(15) 0.0359(14) 0.0187(11) 0.0072(11) -0.0037(12)
N5 0.0416(14) 0.0347(12) 0.0232(11) 0.0079(9) 0.0058(10) 0.0035(11)
N7 0.0402(14) 0.0244(12) 0.0550(16) -0.0012(11) 0.0139(12) 0.0004(10)
N10 0.0315(12) 0.0263(11) 0.0334(12) -0.0021(9) 0.0102(10) 0.0059(9)
C1 0.0382(16) 0.0452(17) 0.0301(15) 0.0123(12) 0.0042(12) 0.0007(14)
C3 0.0418(17) 0.0529(19) 0.0303(15) 0.0188(14) 0.0036(13) 0.0015(15)
C4 0.0432(17) 0.0455(17) 0.0251(14) 0.0107(12) 0.0007(12) -0.0024(14)
C6 0.0340(15) 0.0233(13) 0.0449(17) -0.0018(11) 0.0122(13) 0.0022(11)
C8 0.0469(19) 0.0291(16) 0.063(2) -0.0081(14) 0.0180(16) 0.0099(14)
C9 0.0385(16) 0.0368(16) 0.0451(17) -0.0045(13) 0.0160(13) 0.0089(13)
C11 0.0460(16) 0.0291(14) 0.0213(13) 0.0079(11) 0.0045(11) 0.0048(12)
C12 0.0335(14) 0.0222(12) 0.0245(12) 0.0024(10) 0.0065(10) 0.0017(10)
C13 0.0401(15) 0.0248(13) 0.0218(12) 0.0042(10) 0.0044(11) 0.0037(11)
C21 0.0302(14) 0.0276(13) 0.0284(13) 0.0009(10) 0.0080(11) 0.0048(11)
C22 0.0274(13) 0.0262(12) 0.0248(12) 0.0053(10) 0.0073(10) 0.0021(10)
C23 0.0316(14) 0.0253(12) 0.0241(12) 0.0035(10) 0.0053(10) 0.0027(11)
C24 0.0336(14) 0.0279(13) 0.0276(13) 0.0085(10) 0.0057(11) 0.0045(11)
C25 0.0301(14) 0.0395(15) 0.0283(14) 0.0078(11) 0.0097(11) 0.0032(12)
C26 0.0325(15) 0.0400(15) 0.0264(13) -0.0012(11) 0.0109(11) 0.0066(12)
C35 0.0368(16) 0.0508(18) 0.0270(14) 0.0088(13) 0.0123(12) 0.0084(14)
C36 0.070(3) 0.105(3) 0.0324(18) 0.012(2) 0.0033(17) -0.015(2)
C37 0.055(2) 0.083(3) 0.055(2) 0.030(2) 0.0340(18) 0.024(2)
C38 0.081(3) 0.061(2) 0.048(2) 0.0257(17) 0.033(2) 0.019(2)
C40 0.0427(19) 0.058(2) 0.0485(19) 0.0244(17) 0.0107(15) -0.0108(16)
C41 0.0438(19) 0.0442(19) 0.066(2) 0.0284(17) 0.0109(17) -0.0070(15)
C42 0.0408(18) 0.0384(17) 0.062(2) 0.0197(15) 0.0152(16) -0.0009(14)
C43 0.066(2) 0.0290(16) 0.090(3) 0.0227(17) 0.033(2) 0.0028(16)
C44 0.062(2) 0.0255(15) 0.086(3) -0.0051(16) 0.029(2) -0.0127(15)
N102 0.181(5) 0.120(4) 0.125(4) 0.010(3) 0.079(4) 0.006(4)
C101 0.135(4) 0.116(3) 0.094(3) 0.001(2) 0.059(3) 0.017(3)
C100 0.185(6) 0.130(4) 0.109(4) 0.015(3) 0.076(4) 0.043(4)
C14 0.037(5) 0.021(3) 0.031(3) -0.0001(18) 0.004(4) -0.006(4)
C15 0.044(4) 0.024(2) 0.030(2) 0.0003(16) 0.008(3) 0.000(3)
C16 0.052(6) 0.032(3) 0.021(2) -0.007(2) 0.010(3) -0.003(3)
C31 0.063(4) 0.029(2) 0.036(2) -0.0055(17) 0.006(2) 0.008(2)
C32 0.098(6) 0.047(3) 0.054(3) -0.025(2) 0.022(4) 0.007(4)
C33 0.059(4) 0.038(4) 0.076(5) -0.014(3) 0.029(3) 0.002(3)
C34 0.061(3) 0.031(2) 0.071(3) -0.012(2) 0.008(2) -0.006(2)
C31A 0.050(7) 0.036(6) 0.027(5) -0.007(4) 0.001(5) -0.005(5)
C16A 0.039(13) 0.034(8) 0.022(6) 0.008(5) 0.000(7) -0.008(7)
C15A 0.034(8) 0.026(5) 0.022(5) -0.005(4) 0.008(6) -0.009(5)
C14A 0.017(9) 0.024(8) 0.021(5) 0.005(4) -0.008(6) -0.007(7)
C32A 0.070(7) 0.028(5) 0.045(6) -0.007(4) 0.031(5) 0.006(5)
C33A 0.085(14) 0.031(7) 0.055(8) -0.011(6) 0.025(8) -0.004(8)
C34A 0.065(8) 0.055(8) 0.072(8) -0.032(6) 0.030(6) -0.013(6)

loop_
_atom_type_symbol
_atom_type_description
_atom_type_scat_dispersion_real
_atom_type_scat_dispersion_imag
_atom_type_scat_source
C C 0.0033 0.0016 'International Tables Vol C Tables 4.2.6.8 and 6.1.1.4'
H H 0.0000 0.0000 'International Tables Vol C Tables 4.2.6.8 and 6.1.1.4'
Br Br -0.2901 2.4595 'International Tables Vol C Tables 4.2.6.8 and 6.1.1.4'
N N 0.0061 0.0033 'International Tables Vol C Tables 4.2.6.8 and 6.1.1.4'

loop_
_geom_angle_atom_site_label_1
_geom_angle_atom_site_label_2
_geom_angle_atom_site_label_3
_geom_angle
C12 N1 C22 107.8(2)
C12 N1 H100 124(2)
C22 N1 H100 117(2)
C1 N2 C3 108.6(3)
C1 N2 C40 126.1(3)
C3 N2 C40 125.2(2)
C1 N5 C4 108.5(2)
C1 N5 C11 124.7(2)
C4 N5 C11 126.7(2)
C6 N7 C8 108.6(3)
C6 N7 C44 125.4(3)
C8 N7 C44 126.0(3)
C6 N10 C9 109.1(2)
C6 N10 C21 123.8(2)
C9 N10 C21 127.1(3)
N2 C1 N5 108.4(3)
N2 C1 H1 125.8
N5 C1 H1 125.8
C4 C3 N2 107.1(2)
C4 C3 H3 126.4
N2 C3 H3 126.4
C3 C4 N5 107.4(3)
C3 C4 H4 126.3
N5 C4 H4 126.3
N7 C6 N10 108.0(3)
N7 C6 H6 126.0
N10 C6 H6 126.0
C9 C8 N7 108.2(3)
C9 C8 H8 125.9
N7 C8 H8 125.9
C8 C9 N10 106.2(3)
C8 C9 H9 126.9
N10 C9 H9 126.9
C16A C11 C12 124.0(13)
C12 C11 C16 118.6(5)
C16A C11 N5 114.9(12)
C12 C11 N5 119.4(2)
C16 C11 N5 121.8(5)
N1 C12 C11 129.7(2)
N1 C12 C13 110.5(2)
C11 C12 C13 119.8(2)
C14A C13 C12 115.9(12)
C14 C13 C12 121.1(5)
C14A C13 C23 136.0(12)
C14 C13 C23 131.6(5)
C12 C13 C23 106.8(2)
C22 C21 C26 120.0(2)
C22 C21 N10 118.3(2)
C26 C21 N10 121.7(2)
C21 C22 N1 130.9(2)
C21 C22 C23 119.5(2)
N1 C22 C23 109.6(2)
C24 C23 C22 119.3(2)
C24 C23 C13 135.4(2)
C22 C23 C13 105.4(2)
C25 C24 C23 120.6(2)
C25 C24 H24 119.7
C23 C24 H24 119.7
C24 C25 C26 118.7(2)
C24 C25 C35 122.4(3)
C26 C25 C35 118.9(3)
C21 C26 C25 121.7(3)
C21 C26 H26 119.2
C25 C26 H26 119.2
C37 C35 C36 111.8(3)
C37 C35 C25 109.3(2)
C36 C35 C25 109.8(3)
C37 C35 C38 107.1(3)
C36 C35 C38 107.5(3)
C25 C35 C38 111.3(3)
C35 C36 H36A 109.5
C35 C36 H36B 109.5
H36A C36 H36B 109.5
C35 C36 H36C 109.5
H36A C36 H36C 109.5
H36B C36 H36C 109.5
C35 C37 H37A 109.5
C35 C37 H37B 109.5
H37A C37 H37B 109.5
C35 C37 H37C 109.5
H37A C37 H37C 109.5
H37B C37 H37C 109.5
C35 C38 H38A 109.5
C35 C38 H38B 109.5
H38A C38 H38B 109.5
C35 C38 H38C 109.5
H38A C38 H38C 109.5
H38B C38 H38C 109.5
N2 C40 C41 112.0(3)
N2 C40 H40A 109.2
C41 C40 H40A 109.2
N2 C40 H40B 109.2
C41 C40 H40B 109.2
H40A C40 H40B 107.9
C40 C41 C42 114.8(3)
C40 C41 H41A 108.6
C42 C41 H41A 108.6
C40 C41 H41B 108.6
C42 C41 H41B 108.6
H41A C41 H41B 107.5
C41 C42 C43 114.0(3)
C41 C42 H42A 108.7
C43 C42 H42A 108.7
C41 C42 H42B 108.7
C43 C42 H42B 108.7
H42A C42 H42B 107.6
C44 C43 C42 114.6(3)
C44 C43 H43A 108.6
C42 C43 H43A 108.6
C44 C43 H43B 108.6
C42 C43 H43B 108.6
H43A C43 H43B 107.6
N7 C44 C43 113.1(3)
N7 C44 H44A 109.0
C43 C44 H44A 109.0
N7 C44 H44B 109.0
C43 C44 H44B 109.0
H44A C44 H44B 107.8
N102 C101 C100 176.8(9)
C101 C100 H10A 109.5
C101 C100 H10B 109.5
H10A C100 H10B 109.5
C101 C100 H10C 109.5
H10A C100 H10C 109.5
H10B C100 H10C 109.5
C15 C14 C13 119.2(9)
C15 C14 H14 120.4
C13 C14 H14 120.4
C14 C15 C16 119.8(8)
C14 C15 C31 119.0(7)
C16 C15 C31 121.2(6)
C15 C16 C11 121.3(8)
C15 C16 H16 119.4
C11 C16 H16 119.4
C32 C31 C34 109.1(6)
C32 C31 C15 113.0(6)
C34 C31 C15 110.8(5)
C32 C31 C33 106.5(7)
C34 C31 C33 109.3(5)
C15 C31 C33 107.9(6)
C31 C32 H32A 109.5
C31 C32 H32B 109.5
H32A C32 H32B 109.5
C31 C32 H32C 109.5
H32A C32 H32C 109.5
H32B C32 H32C 109.5
C31 C33 H33A 109.5
C31 C33 H33B 109.5
H33A C33 H33B 109.5
C31 C33 H33C 109.5
H33A C33 H33C 109.5
H33B C33 H33C 109.5
C31 C34 H34A 109.5
C31 C34 H34B 109.5
H34A C34 H34B 109.5
C31 C34 H34C 109.5
H34A C34 H34C 109.5
H34B C34 H34C 109.5
C33A C31A C15A 112.5(16)
C33A C31A C32A 107.9(17)
C15A C31A C32A 106.4(10)
C33A C31A C34A 114.7(18)
C15A C31A C34A 102.7(14)
C32A C31A C34A 112.4(12)
C11 C16A C15A 118(2)
C11 C16A H16A 121.0
C15A C16A H16A 121.0
C16A C15A C14A 118(2)
C16A C15A C31A 119.6(19)
C14A C15A C31A 122.9(18)
C13 C14A C15A 123(2)
C13 C14A H14A 118.6
C15A C14A H14A 118.6
C31A C32A H32D 109.5
C31A C32A H32E 109.5
H32D C32A H32E 109.5
C31A C32A H32F 109.5
H32D C32A H32F 109.5
H32E C32A H32F 109.5
C31A C33A H33D 109.5
C31A C33A H33E 109.5
H33D C33A H33E 109.5
C31A C33A H33F 109.5
H33D C33A H33F 109.5
H33E C33A H33F 109.5
C31A C34A H34D 109.5
C31A C34A H34E 109.5
H34D C34A H34E 109.5
C31A C34A H34F 109.5
H34D C34A H34F 109.5
H34E C34A H34F 109.5

loop_
_geom_bond_atom_site_label_1
_geom_bond_atom_site_label_2
_geom_bond_distance
N1 C12 1.379(3)
N1 C22 1.386(3)
N1 H100 0.91(3)
N2 C1 1.334(4)
N2 C3 1.383(4)
N2 C40 1.462(4)
N5 C1 1.337(4)
N5 C4 1.379(3)
N5 C11 1.437(3)
N7 C6 1.332(3)
N7 C8 1.378(4)
N7 C44 1.475(4)
N10 C6 1.344(4)
N10 C9 1.386(4)
N10 C21 1.444(3)
C1 H1 0.9500
C3 C4 1.347(4)
C3 H3 0.9500
C4 H4 0.9500
C6 H6 0.9500
C8 C9 1.348(5)
C8 H8 0.9500
C9 H9 0.9500
C11 C16A 1.36(4)
C11 C12 1.382(4)
C11 C16 1.412(11)
C12 C13 1.407(3)
C13 C14A 1.39(3)
C13 C14 1.403(12)
C13 C23 1.446(4)
C21 C22 1.377(4)
C21 C26 1.378(4)
C22 C23 1.441(3)
C23 C24 1.394(4)
C24 C25 1.389(4)
C24 H24 0.9500
C25 C26 1.410(4)
C25 C35 1.539(4)
C26 H26 0.9500
C35 C37 1.510(5)
C35 C36 1.515(5)
C35 C38 1.547(5)
C36 H36A 0.9800
C36 H36B 0.9800
C36 H36C 0.9800
C37 H37A 0.9800
C37 H37B 0.9800
C37 H37C 0.9800
C38 H38A 0.9800
C38 H38B 0.9800
C38 H38C 0.9800
C40 C41 1.521(6)
C40 H40A 0.9900
C40 H40B 0.9900
C41 C42 1.524(5)
C41 H41A 0.9900
C41 H41B 0.9900
C42 C43 1.525(5)
C42 H42A 0.9900
C42 H42B 0.9900
C43 C44 1.520(6)
C43 H43A 0.9900
C43 H43B 0.9900
C44 H44A 0.9900
C44 H44B 0.9900
N102 C101 1.143(7)
C101 C100 1.430(9)
C100 H10A 0.9800
C100 H10B 0.9800
C100 H10C 0.9800
C14 C15 1.374(12)
C14 H14 0.9500
C15 C16 1.404(11)
C15 C31 1.534(8)
C16 H16 0.9500
C31 C32 1.505(10)
C31 C34 1.508(9)
C31 C33 1.554(12)
C32 H32A 0.9800
C32 H32B 0.9800
C32 H32C 0.9800
C33 H33A 0.9800
C33 H33B 0.9800
C33 H33C 0.9800
C34 H34A 0.9800
C34 H34B 0.9800
C34 H34C 0.9800
C31A C33A 1.44(3)
C31A C15A 1.57(2)
C31A C32A 1.59(2)
C31A C34A 1.73(3)
C16A C15A 1.40(3)
C16A H16A 0.9500
C15A C14A 1.45(3)
C14A H14A 0.9500
C32A H32D 0.9800
C32A H32E 0.9800
C32A H32F 0.9800
C33A H33D 0.9800
C33A H33E 0.9800
C33A H33F 0.9800
C34A H34D 0.9800
C34A H34E 0.9800
C34A H34F 0.9800

loop_
_geom_torsion_atom_site_label_1
_geom_torsion_atom_site_label_2
_geom_torsion_atom_site_label_3
_geom_torsion_atom_site_label_4
_geom_torsion
C3 N2 C1 N5 0.1(4)
C40 N2 C1 N5 -177.4(3)
C4 N5 C1 N2 -0.2(4)
C11 N5 C1 N2 177.6(3)
C1 N2 C3 C4 0.0(4)
C40 N2 C3 C4 177.6(3)
N2 C3 C4 N5 -0.1(4)
C1 N5 C4 C3 0.2(4)
C11 N5 C4 C3 -177.6(3)
C8 N7 C6 N10 -0.3(3)
C44 N7 C6 N10 177.9(3)
C9 N10 C6 N7 0.9(3)
C21 N10 C6 N7 -179.5(2)
C6 N7 C8 C9 -0.5(4)
C44 N7 C8 C9 -178.6(3)
N7 C8 C9 N10 1.0(3)
C6 N10 C9 C8 -1.2(3)
C21 N10 C9 C8 179.2(3)
C1 N5 C11 C16A 112.1(12)
C4 N5 C11 C16A -70.5(12)
C1 N5 C11 C12 -53.7(4)
C4 N5 C11 C12 123.7(3)
C1 N5 C11 C16 131.5(6)
C4 N5 C11 C16 -51.1(6)
C22 N1 C12 C11 -177.5(3)
C22 N1 C12 C13 0.8(3)
C16A C11 C12 N1 -165.8(12)
C16 C11 C12 N1 173.7(5)
N5 C11 C12 N1 -1.3(5)
C16A C11 C12 C13 16.0(13)
C16 C11 C12 C13 -4.6(6)
N5 C11 C12 C13 -179.5(3)
N1 C12 C13 C14A 167.5(9)
C11 C12 C13 C14A -13.9(9)
N1 C12 C13 C14 -173.6(4)
C11 C12 C13 C14 4.9(6)
N1 C12 C13 C23 -1.3(3)
C11 C12 C13 C23 177.3(3)
C6 N10 C21 C22 40.1(4)
C9 N10 C21 C22 -140.4(3)
C6 N10 C21 C26 -137.6(3)
C9 N10 C21 C26 41.9(4)
C26 C21 C22 N1 -177.1(3)
N10 C21 C22 N1 5.2(4)
C26 C21 C22 C23 5.3(4)
N10 C21 C22 C23 -172.4(2)
C12 N1 C22 C21 -177.8(3)
C12 N1 C22 C23 0.0(3)
C21 C22 C23 C24 -3.4(4)
N1 C22 C23 C24 178.5(2)
C21 C22 C23 C13 177.3(2)
N1 C22 C23 C13 -0.8(3)
C14A C13 C23 C24 16.7(13)
C14 C13 C23 C24 -6.6(7)
C12 C13 C23 C24 -177.8(3)
C14A C13 C23 C22 -164.2(12)
C14 C13 C23 C22 172.4(5)
C12 C13 C23 C22 1.2(3)
C22 C23 C24 C25 -1.0(4)
C13 C23 C24 C25 178.0(3)
C23 C24 C25 C26 3.4(4)
C23 C24 C25 C35 -176.7(3)
C22 C21 C26 C25 -2.9(4)
N10 C21 C26 C25 174.7(2)
C24 C25 C26 C21 -1.5(4)
C35 C25 C26 C21 178.6(3)
C24 C25 C35 C37 117.0(3)
C26 C25 C35 C37 -63.0(4)
C24 C25 C35 C36 -120.0(3)
C26 C25 C35 C36 60.0(4)
C24 C25 C35 C38 -1.1(4)
C26 C25 C35 C38 178.8(3)
C1 N2 C40 C41 79.6(4)
C3 N2 C40 C41 -97.6(4)
N2 C40 C41 C42 -69.5(4)
C40 C41 C42 C43 -174.6(3)
C41 C42 C43 C44 175.4(3)
C6 N7 C44 C43 -78.0(4)
C8 N7 C44 C43 99.8(4)
C42 C43 C44 N7 75.6(4)
C14A C13 C14 C15 74(5)
C12 C13 C14 C15 -3.2(9)
C23 C13 C14 C15 -173.4(5)
C13 C14 C15 C16 1.3(10)
C13 C14 C15 C31 -178.1(5)
C14 C15 C16 C11 -1.1(12)
C31 C15 C16 C11 178.2(6)
C16A C11 C16 C15 -110(5)
C12 C11 C16 C15 2.7(10)
N5 C11 C16 C15 177.5(6)
C14 C15 C31 C32 -174.9(7)
C16 C15 C31 C32 5.8(10)
C14 C15 C31 C34 -52.0(7)
C16 C15 C31 C34 128.7(7)
C14 C15 C31 C33 67.6(8)
C16 C15 C31 C33 -111.7(8)
C12 C11 C16A C15A -12(2)
C16 C11 C16A C15A 66(5)
N5 C11 C16A C15A -177.3(13)
C11 C16A C15A C14A 7(3)
C11 C16A C15A C31A -173.2(14)
C33A C31A C15A C16A -173(2)
C32A C31A C15A C16A -55.1(18)
C34A C31A C15A C16A 63(2)
C33A C31A C15A C14A 7(2)
C32A C31A C15A C14A 124.6(14)
C34A C31A C15A C14A -117.1(17)
C14 C13 C14A C15A -102(6)
C12 C13 C14A C15A 9.8(18)
C23 C13 C14A C15A 174.3(9)
C16A C15A C14A C13 -7(2)
C31A C15A C14A C13 173.7(13)
